data_7705010
loop_
_publ_author_name
'Mews, N. M.'
'Reimann, M.'
'H\"orner, G'
'Kaupp, M.'
'Schubert, H.'
'Berkefeld, A.'

_publ_section_title
;
 A four-parameter system for rationalising the electronic properties of
 transition metal-radical ligand complexes.
;
_journal_issue 28
_journal_name_full 'Dalton transactions (Cambridge, England : 2003)'
_journal_page_first 9735
_journal_page_last 9742
_journal_paper_doi 10.1039/d0dt02237c
_journal_volume 49
_journal_year 2020
_chemical_formula_sum 'C66.5 H67.5 P Pd S2'
_chemical_formula_weight 1068.19
_space_group_crystal_system monoclinic
_space_group_IT_number 14
_space_group_name_Hall '-P 2yn'
_space_group_name_H-M_alt 'P 1 21/n 1'
_atom_sites_solution_hydrogens geom
_audit_creation_method SHELXL-2018/1
_audit_update_record
;
2019-10-22 deposited with the CCDC.	2020-07-02 downloaded from the CCDC.
;
_cell_angle_alpha 90
_cell_angle_beta 91.871(2)
_cell_angle_gamma 90
_cell_formula_units_Z 4
_cell_length_a 9.4361(7)
_cell_length_b 34.785(3)
_cell_length_c 17.2103(12)
_cell_measurement_reflns_used 685
_cell_measurement_temperature 100(2)
_cell_measurement_theta_max 22.0684
_cell_measurement_theta_min 3.4558
_cell_volume 5646.0(8)
_computing_cell_refinement 'Bruker SAINT'
_computing_data_collection 'Bruker APEX2'
_computing_data_reduction 'Bruker SAINT'
_computing_structure_refinement 'SHELXL-2018/1 (Sheldrick, 2018)'
_computing_structure_solution 'SHELXT 2014/4 (Sheldrick, 2014)'
_diffrn_ambient_temperature 100(2)
_diffrn_measured_fraction_theta_full 1.000
_diffrn_measured_fraction_theta_max 1.000
_diffrn_measurement_device_type 'Bruker APEX-II CCD'
_diffrn_measurement_method '\f and \w scans'
_diffrn_radiation_type MoK\a
_diffrn_radiation_wavelength 0.71073
_diffrn_reflns_av_R_equivalents 0.0586
_diffrn_reflns_av_unetI/netI 0.0395
_diffrn_reflns_Laue_measured_fraction_full 1.000
_diffrn_reflns_Laue_measured_fraction_max 1.000
_diffrn_reflns_limit_h_max 12
_diffrn_reflns_limit_h_min -12
_diffrn_reflns_limit_k_max 44
_diffrn_reflns_limit_k_min -44
_diffrn_reflns_limit_l_max 22
_diffrn_reflns_limit_l_min -20
_diffrn_reflns_number 92761
_diffrn_reflns_point_group_measured_fraction_full 1.000
_diffrn_reflns_point_group_measured_fraction_max 1.000
_diffrn_reflns_theta_full 25.242
_diffrn_reflns_theta_max 27.103
_diffrn_reflns_theta_min 2.118
_exptl_absorpt_coefficient_mu 0.470
_exptl_absorpt_correction_T_max 0.99
_exptl_absorpt_correction_T_min 0.90
_exptl_absorpt_correction_type multi-scan
_exptl_absorpt_process_details 'SADABS V2008/1 (Bruker AXS)'
_exptl_crystal_density_diffrn 1.257
_exptl_crystal_description plate
_exptl_crystal_F_000 2238
_exptl_crystal_size_max 0.660
_exptl_crystal_size_mid 0.098
_exptl_crystal_size_min 0.032
_refine_diff_density_max 0.690
_refine_diff_density_min -0.580
_refine_diff_density_rms 0.076
_refine_ls_extinction_method none
_refine_ls_goodness_of_fit_ref 1.069
_refine_ls_hydrogen_treatment constr
_refine_ls_matrix_type full
_refine_ls_number_parameters 688
_refine_ls_number_reflns 12441
_refine_ls_number_restraints 81
_refine_ls_restrained_S_all 1.070
_refine_ls_R_factor_all 0.0554
_refine_ls_R_factor_gt 0.0398
_refine_ls_shift/su_max 0.024
_refine_ls_shift/su_mean 0.001
_refine_ls_structure_factor_coef Fsqd
_refine_ls_weighting_details 'w=1/[\s^2^(Fo^2^)+(0.0317P)^2^+7.7778P] where P=(Fo^2^+2Fc^2^)/3'
_refine_ls_weighting_scheme calc
_refine_ls_wR_factor_gt 0.0845
_refine_ls_wR_factor_ref 0.0905
_reflns_Friedel_coverage 0.000
_reflns_number_gt 10171
_reflns_number_total 12441
_reflns_threshold_expression 'I > 2\s(I)'
_cod_data_source_file d0dt02237c3.cif
_cod_data_source_block shelx_CCDC3
_cod_original_cell_volume 5645.9(7)
_cod_original_sg_symbol_H-M 'P 21/n'
_cod_original_formula_sum 'C66.50 H67.50 P Pd S2'
_cod_database_code 7705010
_shelx_shelxl_version_number 2018/1
_shelx_space_group_comment
;
The symmetry employed for this shelxl refinement is uniquely defined
by the following loop, which should always be used as a source of
symmetry information in preference to the above space-group names.
They are only intended as comments.
;
_shelx_estimated_absorpt_t_min 0.746
_shelx_estimated_absorpt_t_max 0.985

loop_
_space_group_symop_operation_xyz
'x, y, z'
'-x+1/2, y+1/2, -z+1/2'
'-x, -y, -z'
'x-1/2, -y-1/2, z-1/2'

loop_
_atom_site_label
_atom_site_type_symbol
_atom_site_fract_x
_atom_site_fract_y
_atom_site_fract_z
_atom_site_U_iso_or_equiv
_atom_site_adp_type
_atom_site_occupancy
_atom_site_site_symmetry_order
_atom_site_calc_flag
_atom_site_refinement_flags_posn
_atom_site_refinement_flags_adp
_atom_site_refinement_flags_occupancy
_atom_site_disorder_assembly
_atom_site_disorder_group
Pd1 Pd 0.24485(2) 0.12480(2) 0.11673(2) 0.01182(5) Uani 1 1 d . . . . .
S1 S 0.21183(7) 0.08344(2) 0.22244(4) 0.01934(14) Uani 1 1 d . . . . .
S2 S 0.24238(7) 0.15144(2) -0.00947(3) 0.01498(13) Uani 1 1 d . . . . .
P1 P 0.00866(7) 0.13624(2) 0.10940(4) 0.01247(13) Uani 1 1 d . . . . .
C1 C 0.4812(2) 0.12288(7) 0.17287(14) 0.0154(5) Uani 1 1 d . . . . .
H48 H 0.485783 0.095612 0.170908 0.019 Uiso 1 1 calc R U . . .
C2 C 0.4647(2) 0.14171(7) 0.24588(14) 0.0152(5) Uani 1 1 d . . . . .
C3 C 0.4359(3) 0.11671(7) 0.31286(14) 0.0166(5) Uani 1 1 d . . . . .
C4 C 0.3369(3) 0.08683(7) 0.30196(15) 0.0167(5) Uani 1 1 d . . . . .
C5 C 0.3256(3) 0.05932(7) 0.36153(15) 0.0172(5) Uani 1 1 d . . . . .
C6 C 0.2263(3) 0.02579(7) 0.35200(15) 0.0193(5) Uani 1 1 d . . . . .
C7 C 0.2597(3) -0.00517(8) 0.30394(15) 0.0232(6) Uani 1 1 d . . . . .
C8 C 0.1622(3) -0.03491(8) 0.29441(16) 0.0289(7) Uani 1 1 d . . . . .
H8 H 0.184762 -0.055977 0.261925 0.035 Uiso 1 1 calc R U . . .
C9 C 0.0339(3) -0.03483(8) 0.33057(18) 0.0315(7) Uani 1 1 d . . . . .
C10 C 0.0028(3) -0.00420(8) 0.37911(18) 0.0283(7) Uani 1 1 d . . . . .
H4 H -0.084880 -0.003914 0.404731 0.034 Uiso 1 1 calc R U . . .
C11 C 0.0979(3) 0.02607(7) 0.39085(16) 0.0217(6) Uani 1 1 d . . . . .
C12 C 0.0608(3) 0.05913(8) 0.44276(18) 0.0300(7) Uani 1 1 d . . . . .
H3 H -0.035092 0.055464 0.461711 0.045 Uiso 1 1 calc R U . . .
H1 H 0.064659 0.083208 0.413356 0.045 Uiso 1 1 calc R U . . .
H2 H 0.128655 0.060239 0.487039 0.045 Uiso 1 1 calc R U . . .
C13 C -0.0721(4) -0.06732(10) 0.3188(2) 0.0509(10) Uani 1 1 d . . . . .
H6 H -0.045458 -0.082981 0.274262 0.076 Uiso 1 1 calc R U . . .
H7 H -0.166994 -0.056572 0.308992 0.076 Uiso 1 1 calc R U . . .
H5 H -0.072240 -0.083377 0.365600 0.076 Uiso 1 1 calc R U . . .
C14 C 0.3985(3) -0.00630(9) 0.26214(19) 0.0330(7) Uani 1 1 d . . . . .
H9 H 0.405937 -0.030693 0.234048 0.049 Uiso 1 1 calc R U . . .
H11 H 0.477740 -0.004051 0.300132 0.049 Uiso 1 1 calc R U . . .
H10 H 0.401708 0.015095 0.225197 0.049 Uiso 1 1 calc R U . . .
C15 C 0.4004(3) 0.06472(8) 0.43147(15) 0.0202(6) Uani 1 1 d . . . . .
H22 H 0.392761 0.045756 0.470824 0.024 Uiso 1 1 calc R U . . .
C16 C 0.4868(3) 0.09683(8) 0.44683(15) 0.0197(5) Uani 1 1 d . . . . .
C17 C 0.5058(3) 0.12213(8) 0.38517(15) 0.0204(5) Uani 1 1 d . . . . .
H12 H 0.567538 0.143508 0.392322 0.024 Uiso 1 1 calc R U . . .
C18 C 0.5616(3) 0.10302(9) 0.52675(15) 0.0253(6) Uani 1 1 d . . . . .
C19 C 0.5755(4) 0.14621(10) 0.5463(2) 0.0489(10) Uani 1 1 d . . . . .
H13 H 0.481354 0.158131 0.544184 0.073 Uiso 1 1 calc R U . . .
H15 H 0.635755 0.158683 0.508393 0.073 Uiso 1 1 calc R U . . .
H14 H 0.618218 0.149222 0.598569 0.073 Uiso 1 1 calc R U . . .
C20 C 0.4800(5) 0.08486(14) 0.59162(18) 0.0619(13) Uani 1 1 d . . . . .
H16 H 0.525624 0.091433 0.641834 0.093 Uiso 1 1 calc R U . . .
H18 H 0.479124 0.056871 0.585166 0.093 Uiso 1 1 calc R U . . .
H17 H 0.382383 0.094537 0.589814 0.093 Uiso 1 1 calc R U . . .
C21 C 0.7110(4) 0.08657(12) 0.5262(2) 0.0516(10) Uani 1 1 d . . . . .
H21 H 0.763966 0.098960 0.485057 0.077 Uiso 1 1 calc R U . . .
H20 H 0.706191 0.058825 0.516637 0.077 Uiso 1 1 calc R U . . .
H19 H 0.759099 0.091341 0.576633 0.077 Uiso 1 1 calc R U . . .
C22 C 0.4709(3) 0.18124(7) 0.24794(14) 0.0167(5) Uani 1 1 d . . . . .
H47 H 0.471715 0.194217 0.296523 0.020 Uiso 1 1 calc R U . . .
C23 C 0.4759(2) 0.20261(7) 0.17844(14) 0.0147(5) Uani 1 1 d . . . . .
H46 H 0.476608 0.229892 0.180827 0.018 Uiso 1 1 calc R U . . .
C24 C 0.4799(2) 0.18469(7) 0.10714(14) 0.0140(5) Uani 1 1 d . . . . .
C25 C 0.4906(2) 0.14399(7) 0.10497(14) 0.0143(5) Uani 1 1 d . . . . .
H23 H 0.504302 0.131242 0.056976 0.017 Uiso 1 1 calc R U . . .
C26 C 0.4584(3) 0.20546(7) 0.03293(14) 0.0133(5) Uani 1 1 d . . . . .
C27 C 0.3553(3) 0.19165(7) -0.02140(14) 0.0138(5) Uani 1 1 d . . . . .
C28 C 0.3335(3) 0.21237(7) -0.09129(14) 0.0144(5) Uani 1 1 d . . . . .
C29 C 0.4112(3) 0.24538(7) -0.10414(14) 0.0157(5) Uani 1 1 d . . . . .
H34 H 0.395802 0.258670 -0.151893 0.019 Uiso 1 1 calc R U . . .
C30 C 0.5116(3) 0.26019(7) -0.05017(14) 0.0147(5) Uani 1 1 d . . . . .
C31 C 0.5331(3) 0.23936(7) 0.01812(14) 0.0146(5) Uani 1 1 d . . . . .
H24 H 0.600667 0.248392 0.055985 0.018 Uiso 1 1 calc R U . . .
C32 C 0.5833(3) 0.29855(7) -0.06641(15) 0.0181(5) Uani 1 1 d . . . . .
C33 C 0.6497(3) 0.29790(8) -0.14713(15) 0.0237(6) Uani 1 1 d . . . . .
H25 H 0.694645 0.322757 -0.156969 0.036 Uiso 1 1 calc R U . . .
H26 H 0.575585 0.293051 -0.187120 0.036 Uiso 1 1 calc R U . . .
H27 H 0.721170 0.277485 -0.148569 0.036 Uiso 1 1 calc R U . . .
C34 C 0.4695(3) 0.33013(8) -0.06541(17) 0.0253(6) Uani 1 1 d . . . . .
H30 H 0.428347 0.331132 -0.013897 0.038 Uiso 1 1 calc R U . . .
H29 H 0.394846 0.324375 -0.104624 0.038 Uiso 1 1 calc R U . . .
H28 H 0.512645 0.355005 -0.077076 0.038 Uiso 1 1 calc R U . . .
C35 C 0.6998(3) 0.30841(8) -0.00551(16) 0.0271(6) Uani 1 1 d . . . . .
H31 H 0.742655 0.333153 -0.018451 0.041 Uiso 1 1 calc R U . . .
H32 H 0.772605 0.288319 -0.005035 0.041 Uiso 1 1 calc R U . . .
H33 H 0.658463 0.310045 0.045895 0.041 Uiso 1 1 calc R U . . .
C36 C 0.2225(3) 0.20063(7) -0.15071(14) 0.0153(5) Uani 1 1 d . . . . .
C37 C 0.0872(3) 0.21748(7) -0.14899(15) 0.0180(5) Uani 1 1 d . . . . .
C38 C 0.0499(3) 0.24430(9) -0.08417(16) 0.0266(6) Uani 1 1 d . . . . .
H36 H -0.050011 0.251756 -0.090176 0.040 Uiso 1 1 calc R U . . .
H35 H 0.109691 0.267292 -0.086000 0.040 Uiso 1 1 calc R U . . .
H37 H 0.065721 0.231303 -0.034109 0.040 Uiso 1 1 calc R U . . .
C39 C -0.0140(3) 0.20821(8) -0.20697(16) 0.0221(6) Uani 1 1 d . . . . .
H38 H -0.105702 0.219410 -0.205625 0.026 Uiso 1 1 calc R U . . .
C40 C 0.0168(3) 0.18284(8) -0.26679(16) 0.0220(6) Uani 1 1 d . . . . .
C41 C -0.0943(3) 0.17358(10) -0.32905(18) 0.0342(7) Uani 1 1 d . . . . .
H39 H -0.185887 0.169520 -0.305056 0.051 Uiso 1 1 calc R U . . .
H41 H -0.067044 0.150196 -0.356593 0.051 Uiso 1 1 calc R U . . .
H40 H -0.102153 0.195001 -0.365918 0.051 Uiso 1 1 calc R U . . .
C42 C 0.1507(3) 0.16589(7) -0.26651(15) 0.0204(6) Uani 1 1 d . . . . .
H42 H 0.172631 0.148442 -0.306846 0.025 Uiso 1 1 calc R U . . .
C43 C 0.2536(3) 0.17388(7) -0.20852(14) 0.0167(5) Uani 1 1 d . . . . .
C44 C 0.3946(3) 0.15345(8) -0.20728(16) 0.0235(6) Uani 1 1 d . . . . .
H43 H 0.399691 0.136787 -0.253015 0.035 Uiso 1 1 calc R U . . .
H44 H 0.404604 0.137848 -0.160004 0.035 Uiso 1 1 calc R U . . .
H45 H 0.471260 0.172453 -0.208009 0.035 Uiso 1 1 calc R U . . .
C45 C -0.0811(3) 0.13278(7) 0.01405(14) 0.0163(5) Uani 1 1 d . . . . .
C46 C -0.1871(3) 0.15848(8) -0.00938(15) 0.0203(6) Uani 1 1 d . . . . .
H53 H -0.210221 0.179415 0.023306 0.024 Uiso 1 1 calc R U . . .
C47 C -0.2592(3) 0.15366(9) -0.08034(16) 0.0277(6) Uani 1 1 d . . . . .
H52 H -0.331495 0.171298 -0.096022 0.033 Uiso 1 1 calc R U . . .
C48 C -0.2261(3) 0.12328(10) -0.12820(17) 0.0359(7) Uani 1 1 d . . . . .
H51 H -0.276060 0.119889 -0.176535 0.043 Uiso 1 1 calc R U . . .
C49 C -0.1198(3) 0.09776(10) -0.10545(18) 0.0359(8) Uani 1 1 d . . . . .
H50 H -0.096442 0.077063 -0.138699 0.043 Uiso 1 1 calc R U . . .
C50 C -0.0469(3) 0.10217(8) -0.03434(16) 0.0252(6) Uani 1 1 d . . . . .
H49 H 0.025522 0.084514 -0.018911 0.030 Uiso 1 1 calc R U . . .
C51 C -0.0191(3) 0.18604(7) 0.13959(14) 0.0143(5) Uani 1 1 d . . . . .
C52 C 0.0886(3) 0.21294(7) 0.12850(14) 0.0178(5) Uani 1 1 d . . . . .
H58 H 0.178371 0.204679 0.111482 0.021 Uiso 1 1 calc R U . . .
C53 C 0.0646(3) 0.25158(8) 0.14226(16) 0.0218(6) Uani 1 1 d . . . . .
H57 H 0.137605 0.269765 0.133883 0.026 Uiso 1 1 calc R U . . .
C54 C -0.0651(3) 0.26388(8) 0.16814(15) 0.0219(6) Uani 1 1 d . . . . .
H56 H -0.081796 0.290490 0.176320 0.026 Uiso 1 1 calc R U . . .
C55 C -0.1711(3) 0.23715(8) 0.18216(15) 0.0202(6) Uani 1 1 d . . . . .
H55 H -0.258998 0.245470 0.201717 0.024 Uiso 1 1 calc R U . . .
C56 C -0.1489(3) 0.19835(8) 0.16765(14) 0.0181(5) Uani 1 1 d . . . . .
H54 H -0.221826 0.180216 0.176763 0.022 Uiso 1 1 calc R U . . .
C57 C -0.1026(3) 0.10716(7) 0.17097(15) 0.0177(5) Uani 1 1 d . . . . .
C58 C -0.1759(3) 0.07549(8) 0.14190(18) 0.0251(6) Uani 1 1 d . . . . .
H63 H -0.173399 0.069391 0.088153 0.030 Uiso 1 1 calc R U . . .
C59 C -0.2536(3) 0.05250(9) 0.1920(2) 0.0371(8) Uani 1 1 d . . . . .
H59 H -0.302341 0.030491 0.172313 0.044 Uiso 1 1 calc R U . . .
C60 C -0.2596(3) 0.06164(10) 0.2697(2) 0.0401(9) Uani 1 1 d . . . . .
H62 H -0.313578 0.046191 0.303371 0.048 Uiso 1 1 calc R U . . .
C61 C -0.1877(3) 0.09300(10) 0.29843(18) 0.0351(8) Uani 1 1 d . . . . .
H60 H -0.193029 0.099399 0.351919 0.042 Uiso 1 1 calc R U . . .
C62 C -0.1074(3) 0.11548(9) 0.25029(16) 0.0253(6) Uani 1 1 d . . . . .
H61 H -0.055271 0.136651 0.271216 0.030 Uiso 1 1 calc R U . . .
C500 C 0.245(3) 0.0293(6) 0.0174(12) 0.309(12) Uani 0.5 1 d D U P A -1
H500 H 0.328439 0.036263 0.046180 0.371 Uiso 0.5 1 calc R U P A -1
C501 C 0.128(3) 0.0148(6) 0.0555(9) 0.282(13) Uani 0.5 1 d D U P A -1
H501 H 0.129538 0.013989 0.110693 0.339 Uiso 0.5 1 calc R U P A -1
C502 C 0.010(3) 0.0018(9) 0.0143(10) 0.281(12) Uani 0.5 1 d D U P A -1
H502 H -0.069058 -0.007415 0.041753 0.338 Uiso 0.5 1 calc R U P A -1
C503 C 0.003(3) 0.0020(7) -0.0673(11) 0.302(13) Uani 0.5 1 d D U P A -1
H503 H -0.074173 -0.009473 -0.095738 0.363 Uiso 0.5 1 calc R U P A -1
C504 C 0.116(3) 0.0200(7) -0.1051(8) 0.308(13) Uani 0.5 1 d D U P A -1
H504 H 0.111483 0.023233 -0.159899 0.370 Uiso 0.5 1 calc R U P A -1
C505 C 0.238(2) 0.0332(5) -0.0616(11) 0.312(11) Uani 0.5 1 d D U P A -1
H505 H 0.314750 0.044774 -0.087593 0.375 Uiso 0.5 1 calc R U P A -1
C600 C 0.407(2) 0.0263(5) 0.0296(9) 0.177(8) Uani 0.5 1 d D U P B 2
H600 H 0.344673 0.042601 0.056688 0.212 Uiso 0.5 1 calc R U P B 2
C601 C 0.498(2) 0.0432(5) -0.0246(10) 0.191(8) Uani 0.5 1 d D U P B 2
H601 H 0.492765 0.068909 -0.042870 0.229 Uiso 0.5 1 calc R U P B 2
C602 C 0.597(2) 0.0159(5) -0.0466(8) 0.193(8) Uani 0.5 1 d D U P B 2
H602 H 0.674296 0.024908 -0.075266 0.231 Uiso 0.5 1 calc R U P B 2

loop_
_atom_site_aniso_label
_atom_site_aniso_U_11
_atom_site_aniso_U_22
_atom_site_aniso_U_33
_atom_site_aniso_U_23
_atom_site_aniso_U_13
_atom_site_aniso_U_12
Pd1 0.01180(9) 0.01330(9) 0.01032(9) 0.00163(7) -0.00015(6) 0.00021(7)
S1 0.0177(3) 0.0220(3) 0.0180(3) 0.0089(3) -0.0032(2) -0.0039(2)
S2 0.0165(3) 0.0181(3) 0.0103(3) 0.0017(2) -0.0012(2) -0.0036(2)
P1 0.0116(3) 0.0147(3) 0.0111(3) 0.0001(2) -0.0005(2) -0.0008(2)
C1 0.0100(11) 0.0175(12) 0.0188(13) 0.0029(10) 0.0005(9) 0.0011(10)
C2 0.0095(12) 0.0222(13) 0.0138(12) 0.0041(10) -0.0007(9) -0.0001(9)
C3 0.0146(12) 0.0205(13) 0.0148(12) 0.0035(10) 0.0030(10) 0.0034(10)
C4 0.0157(12) 0.0198(13) 0.0145(12) 0.0039(10) 0.0001(10) 0.0049(10)
C5 0.0173(13) 0.0157(12) 0.0185(13) 0.0033(10) 0.0019(10) 0.0044(10)
C6 0.0258(14) 0.0159(13) 0.0160(13) 0.0082(10) -0.0020(10) 0.0025(10)
C7 0.0344(16) 0.0206(14) 0.0146(13) 0.0067(11) -0.0011(11) 0.0041(11)
C8 0.050(2) 0.0186(14) 0.0174(14) 0.0030(11) -0.0038(13) 0.0000(13)
C9 0.0409(18) 0.0239(15) 0.0289(17) 0.0100(12) -0.0098(14) -0.0102(13)
C10 0.0267(16) 0.0251(15) 0.0331(17) 0.0105(13) 0.0003(13) -0.0034(12)
C11 0.0265(15) 0.0179(13) 0.0206(14) 0.0094(11) -0.0001(11) 0.0028(11)
C12 0.0300(16) 0.0234(15) 0.0372(18) 0.0054(13) 0.0103(13) 0.0036(12)
C13 0.064(3) 0.038(2) 0.050(2) 0.0034(17) -0.0053(19) -0.0252(18)
C14 0.0417(19) 0.0258(16) 0.0321(17) 0.0002(13) 0.0105(14) 0.0077(13)
C15 0.0215(14) 0.0238(14) 0.0153(13) 0.0087(11) 0.0008(10) 0.0047(11)
C16 0.0160(13) 0.0290(14) 0.0141(13) 0.0033(11) 0.0018(10) 0.0020(11)
C17 0.0153(12) 0.0275(14) 0.0183(13) 0.0014(11) 0.0008(10) -0.0014(11)
C18 0.0224(14) 0.0403(17) 0.0130(13) 0.0056(12) -0.0005(11) -0.0024(12)
C19 0.059(2) 0.047(2) 0.038(2) -0.0078(17) -0.0308(18) 0.0046(18)
C20 0.070(3) 0.104(3) 0.0122(16) -0.0035(18) 0.0062(16) -0.054(3)
C21 0.044(2) 0.082(3) 0.0280(18) -0.0008(18) -0.0120(16) 0.027(2)
C22 0.0125(12) 0.0253(14) 0.0122(12) -0.0013(10) -0.0007(9) -0.0020(10)
C23 0.0120(12) 0.0169(12) 0.0152(12) 0.0012(10) -0.0002(9) -0.0024(9)
C24 0.0081(11) 0.0214(13) 0.0124(12) 0.0026(10) -0.0005(9) -0.0002(9)
C25 0.0102(11) 0.0196(13) 0.0130(12) 0.0008(10) -0.0001(9) 0.0018(9)
C26 0.0139(12) 0.0151(12) 0.0107(12) -0.0006(9) 0.0011(9) 0.0028(9)
C27 0.0138(12) 0.0153(12) 0.0123(12) -0.0003(9) 0.0014(9) 0.0005(9)
C28 0.0147(12) 0.0163(12) 0.0121(12) -0.0009(10) -0.0002(9) -0.0007(9)
C29 0.0202(13) 0.0170(12) 0.0097(12) 0.0021(9) -0.0009(10) 0.0009(10)
C30 0.0148(12) 0.0156(12) 0.0136(12) 0.0011(10) 0.0012(9) 0.0013(9)
C31 0.0128(12) 0.0189(13) 0.0120(12) -0.0006(10) -0.0011(9) 0.0004(9)
C32 0.0197(13) 0.0192(13) 0.0153(13) 0.0023(10) -0.0015(10) -0.0038(10)
C33 0.0237(15) 0.0287(15) 0.0188(14) 0.0045(11) 0.0017(11) -0.0072(12)
C34 0.0335(16) 0.0179(14) 0.0243(15) 0.0042(11) -0.0009(12) 0.0007(12)
C35 0.0309(16) 0.0277(15) 0.0223(15) 0.0040(12) -0.0063(12) -0.0131(12)
C36 0.0173(12) 0.0157(12) 0.0128(12) 0.0043(10) -0.0011(10) -0.0044(10)
C37 0.0203(13) 0.0193(13) 0.0142(13) 0.0049(10) -0.0021(10) -0.0006(10)
C38 0.0270(15) 0.0335(16) 0.0190(14) -0.0001(12) -0.0037(11) 0.0098(12)
C39 0.0185(13) 0.0263(14) 0.0212(14) 0.0071(11) -0.0033(11) -0.0004(11)
C40 0.0233(14) 0.0237(14) 0.0185(14) 0.0061(11) -0.0081(11) -0.0086(11)
C41 0.0308(17) 0.0427(19) 0.0282(17) -0.0013(14) -0.0150(13) -0.0075(14)
C42 0.0289(15) 0.0181(13) 0.0141(13) -0.0007(10) -0.0021(11) -0.0060(11)
C43 0.0221(14) 0.0136(12) 0.0143(13) 0.0041(10) -0.0023(10) -0.0047(10)
C44 0.0287(15) 0.0251(14) 0.0167(14) -0.0019(11) -0.0008(11) 0.0017(12)
C45 0.0147(12) 0.0216(13) 0.0124(12) 0.0007(10) -0.0013(9) -0.0050(10)
C46 0.0185(13) 0.0285(15) 0.0137(13) -0.0011(11) -0.0010(10) -0.0007(11)
C47 0.0215(15) 0.0422(18) 0.0189(14) 0.0025(13) -0.0058(11) 0.0019(13)
C48 0.0340(17) 0.054(2) 0.0192(15) -0.0062(14) -0.0099(13) -0.0064(16)
C49 0.0403(19) 0.0420(19) 0.0250(16) -0.0182(14) -0.0075(14) -0.0017(15)
C50 0.0278(15) 0.0250(15) 0.0226(15) -0.0058(12) -0.0025(12) 0.0008(12)
C51 0.0145(12) 0.0184(12) 0.0096(12) -0.0019(9) -0.0039(9) 0.0018(10)
C52 0.0175(13) 0.0213(13) 0.0144(13) 0.0013(10) 0.0003(10) 0.0011(10)
C53 0.0245(14) 0.0195(14) 0.0213(14) -0.0017(11) 0.0012(11) -0.0026(11)
C54 0.0274(15) 0.0187(13) 0.0195(14) -0.0055(11) -0.0025(11) 0.0049(11)
C55 0.0161(13) 0.0288(15) 0.0156(13) -0.0052(11) -0.0018(10) 0.0063(11)
C56 0.0165(13) 0.0228(14) 0.0147(13) -0.0029(10) -0.0036(10) -0.0009(10)
C57 0.0114(12) 0.0203(13) 0.0213(14) 0.0067(11) -0.0006(10) 0.0007(10)
C58 0.0198(14) 0.0241(15) 0.0313(16) 0.0071(12) -0.0020(12) -0.0025(11)
C59 0.0239(16) 0.0284(17) 0.058(2) 0.0176(15) -0.0056(15) -0.0069(13)
C60 0.0201(16) 0.054(2) 0.046(2) 0.0338(18) 0.0017(14) -0.0031(14)
C61 0.0207(15) 0.059(2) 0.0258(16) 0.0205(15) 0.0030(12) 0.0029(14)
C62 0.0172(13) 0.0397(17) 0.0189(14) 0.0065(12) 0.0007(11) 0.0004(12)
C500 0.62(3) 0.179(18) 0.118(13) -0.059(14) -0.108(17) 0.21(2)
C501 0.61(4) 0.136(18) 0.092(12) -0.066(10) -0.104(13) 0.25(2)
C502 0.66(3) 0.084(10) 0.097(15) -0.036(14) -0.094(17) 0.187(14)
C503 0.67(4) 0.139(17) 0.093(14) -0.046(13) -0.113(18) 0.267(19)
C504 0.64(3) 0.21(2) 0.068(11) -0.048(10) -0.068(12) 0.33(2)
C505 0.61(3) 0.204(15) 0.116(11) -0.065(11) -0.064(15) 0.313(17)
C600 0.34(2) 0.106(12) 0.082(10) -0.061(9) -0.065(11) 0.046(14)
C601 0.34(2) 0.125(14) 0.100(12) -0.065(10) -0.039(13) 0.026(13)
C602 0.40(2) 0.113(12) 0.064(9) -0.029(8) -0.015(12) 0.015(14)

loop_
_atom_type_symbol
_atom_type_description
_atom_type_scat_dispersion_real
_atom_type_scat_dispersion_imag
_atom_type_scat_source
C C 0.0033 0.0016 'International Tables Vol C Tables 4.2.6.8 and 6.1.1.4'
H H 0.0000 0.0000 'International Tables Vol C Tables 4.2.6.8 and 6.1.1.4'
P P 0.1023 0.0942 'International Tables Vol C Tables 4.2.6.8 and 6.1.1.4'
S S 0.1246 0.1234 'International Tables Vol C Tables 4.2.6.8 and 6.1.1.4'
Pd Pd -0.9988 1.0072 'International Tables Vol C Tables 4.2.6.8 and 6.1.1.4'

loop_
_geom_angle_atom_site_label_1
_geom_angle_atom_site_label_2
_geom_angle_atom_site_label_3
_geom_angle
_geom_angle_site_symmetry_1
_geom_angle_site_symmetry_3
_geom_angle_publ_flag
P1 Pd1 S1 89.75(2) . . ?
P1 Pd1 S2 84.24(2) . . ?
S1 Pd1 S2 162.89(2) . . ?
P1 Pd1 C1 157.95(6) . . ?
S1 Pd1 C1 79.41(6) . . ?
S2 Pd1 C1 111.23(6) . . ?
P1 Pd1 C25 152.68(6) . . ?
S1 Pd1 C25 112.60(6) . . ?
S2 Pd1 C25 78.24(6) . . ?
C1 Pd1 C25 33.33(8) . . ?
C4 S1 Pd1 116.96(9) . . ?
C27 S2 Pd1 115.35(8) . . ?
C57 P1 C45 103.10(12) . . ?
C57 P1 C51 105.66(12) . . ?
C45 P1 C51 104.54(11) . . ?
C57 P1 Pd1 117.07(8) . . ?
C45 P1 Pd1 117.76(8) . . ?
C51 P1 Pd1 107.47(8) . . ?
C25 C1 C2 120.7(2) . . ?
C25 C1 Pd1 74.36(14) . . ?
C2 C1 Pd1 102.37(15) . . ?
C25 C1 H48 119.7 . . ?
C2 C1 H48 119.7 . . ?
Pd1 C1 H48 93.2 . . ?
C22 C2 C1 118.3(2) . . ?
C22 C2 C3 125.2(2) . . ?
C1 C2 C3 116.4(2) . . ?
C17 C3 C4 120.6(2) . . ?
C17 C3 C2 121.4(2) . . ?
C4 C3 C2 118.0(2) . . ?
C3 C4 C5 118.1(2) . . ?
C3 C4 S1 124.89(19) . . ?
C5 C4 S1 116.8(2) . . ?
C15 C5 C4 119.4(2) . . ?
C15 C5 C6 119.8(2) . . ?
C4 C5 C6 120.6(2) . . ?
C7 C6 C11 120.1(3) . . ?
C7 C6 C5 120.7(2) . . ?
C11 C6 C5 119.2(2) . . ?
C8 C7 C6 118.8(3) . . ?
C8 C7 C14 120.2(3) . . ?
C6 C7 C14 121.0(3) . . ?
C9 C8 C7 122.2(3) . . ?
C9 C8 H8 118.9 . . ?
C7 C8 H8 118.9 . . ?
C8 C9 C10 118.6(3) . . ?
C8 C9 C13 121.5(3) . . ?
C10 C9 C13 119.9(3) . . ?
C9 C10 C11 121.2(3) . . ?
C9 C10 H4 119.4 . . ?
C11 C10 H4 119.4 . . ?
C10 C11 C6 119.2(3) . . ?
C10 C11 C12 120.2(3) . . ?
C6 C11 C12 120.6(2) . . ?
C11 C12 H3 109.5 . . ?
C11 C12 H1 109.5 . . ?
H3 C12 H1 109.5 . . ?
C11 C12 H2 109.5 . . ?
H3 C12 H2 109.5 . . ?
H1 C12 H2 109.5 . . ?
C9 C13 H6 109.5 . . ?
C9 C13 H7 109.5 . . ?
H6 C13 H7 109.5 . . ?
C9 C13 H5 109.5 . . ?
H6 C13 H5 109.5 . . ?
H7 C13 H5 109.5 . . ?
C7 C14 H9 109.5 . . ?
C7 C14 H11 109.5 . . ?
H9 C14 H11 109.5 . . ?
C7 C14 H10 109.5 . . ?
H9 C14 H10 109.5 . . ?
H11 C14 H10 109.5 . . ?
C5 C15 C16 123.2(2) . . ?
C5 C15 H22 118.4 . . ?
C16 C15 H22 118.4 . . ?
C17 C16 C15 116.6(2) . . ?
C17 C16 C18 121.6(2) . . ?
C15 C16 C18 121.7(2) . . ?
C16 C17 C3 121.5(2) . . ?
C16 C17 H12 119.3 . . ?
C3 C17 H12 119.3 . . ?
C20 C18 C21 109.9(3) . . ?
C20 C18 C16 111.7(2) . . ?
C21 C18 C16 109.9(2) . . ?
C20 C18 C19 106.7(3) . . ?
C21 C18 C19 107.2(3) . . ?
C16 C18 C19 111.3(2) . . ?
C18 C19 H13 109.5 . . ?
C18 C19 H15 109.5 . . ?
H13 C19 H15 109.5 . . ?
C18 C19 H14 109.5 . . ?
H13 C19 H14 109.5 . . ?
H15 C19 H14 109.5 . . ?
C18 C20 H16 109.5 . . ?
C18 C20 H18 109.5 . . ?
H16 C20 H18 109.5 . . ?
C18 C20 H17 109.5 . . ?
H16 C20 H17 109.5 . . ?
H18 C20 H17 109.5 . . ?
C18 C21 H21 109.5 . . ?
C18 C21 H20 109.5 . . ?
H21 C21 H20 109.5 . . ?
C18 C21 H19 109.5 . . ?
H21 C21 H19 109.5 . . ?
H20 C21 H19 109.5 . . ?
C2 C22 C23 120.5(2) . . ?
C2 C22 H47 119.8 . . ?
C23 C22 H47 119.8 . . ?
C24 C23 C22 121.3(2) . . ?
C24 C23 H46 119.3 . . ?
C22 C23 H46 119.3 . . ?
C23 C24 C25 118.6(2) . . ?
C23 C24 C26 122.9(2) . . ?
C25 C24 C26 118.2(2) . . ?
C1 C25 C24 120.0(2) . . ?
C1 C25 Pd1 72.32(14) . . ?
C24 C25 Pd1 101.69(15) . . ?
C1 C25 H23 120.0 . . ?
C24 C25 H23 120.0 . . ?
Pd1 C25 H23 95.8 . . ?
C31 C26 C27 120.4(2) . . ?
C31 C26 C24 120.9(2) . . ?
C27 C26 C24 118.6(2) . . ?
C28 C27 C26 118.0(2) . . ?
C28 C27 S2 115.46(18) . . ?
C26 C27 S2 126.51(18) . . ?
C29 C28 C27 119.8(2) . . ?
C29 C28 C36 118.7(2) . . ?
C27 C28 C36 121.5(2) . . ?
C28 C29 C30 123.3(2) . . ?
C28 C29 H34 118.4 . . ?
C30 C29 H34 118.4 . . ?
C31 C30 C29 116.4(2) . . ?
C31 C30 C32 123.9(2) . . ?
C29 C30 C32 119.6(2) . . ?
C30 C31 C26 122.1(2) . . ?
C30 C31 H24 118.9 . . ?
C26 C31 H24 118.9 . . ?
C30 C32 C35 112.5(2) . . ?
C30 C32 C34 108.0(2) . . ?
C35 C32 C34 108.6(2) . . ?
C30 C32 C33 110.3(2) . . ?
C35 C32 C33 108.4(2) . . ?
C34 C32 C33 109.0(2) . . ?
C32 C33 H25 109.5 . . ?
C32 C33 H26 109.5 . . ?
H25 C33 H26 109.5 . . ?
C32 C33 H27 109.5 . . ?
H25 C33 H27 109.5 . . ?
H26 C33 H27 109.5 . . ?
C32 C34 H30 109.5 . . ?
C32 C34 H29 109.5 . . ?
H30 C34 H29 109.5 . . ?
C32 C34 H28 109.5 . . ?
H30 C34 H28 109.5 . . ?
H29 C34 H28 109.5 . . ?
C32 C35 H31 109.5 . . ?
C32 C35 H32 109.5 . . ?
H31 C35 H32 109.5 . . ?
C32 C35 H33 109.5 . . ?
H31 C35 H33 109.5 . . ?
H32 C35 H33 109.5 . . ?
C43 C36 C37 120.2(2) . . ?
C43 C36 C28 120.6(2) . . ?
C37 C36 C28 119.2(2) . . ?
C39 C37 C36 119.3(2) . . ?
C39 C37 C38 120.1(2) . . ?
C36 C37 C38 120.6(2) . . ?
C37 C38 H36 109.5 . . ?
C37 C38 H35 109.5 . . ?
H36 C38 H35 109.5 . . ?
C37 C38 H37 109.5 . . ?
H36 C38 H37 109.5 . . ?
H35 C38 H37 109.5 . . ?
C40 C39 C37 121.3(3) . . ?
C40 C39 H38 119.3 . . ?
C37 C39 H38 119.3 . . ?
C39 C40 C42 118.4(2) . . ?
C39 C40 C41 120.2(3) . . ?
C42 C40 C41 121.4(3) . . ?
C40 C41 H39 109.5 . . ?
C40 C41 H41 109.5 . . ?
H39 C41 H41 109.5 . . ?
C40 C41 H40 109.5 . . ?
H39 C41 H40 109.5 . . ?
H41 C41 H40 109.5 . . ?
C40 C42 C43 121.8(2) . . ?
C40 C42 H42 119.1 . . ?
C43 C42 H42 119.1 . . ?
C42 C43 C36 118.9(2) . . ?
C42 C43 C44 120.6(2) . . ?
C36 C43 C44 120.5(2) . . ?
C43 C44 H43 109.5 . . ?
C43 C44 H44 109.5 . . ?
H43 C44 H44 109.5 . . ?
C43 C44 H45 109.5 . . ?
H43 C44 H45 109.5 . . ?
H44 C44 H45 109.5 . . ?
C46 C45 C50 119.7(2) . . ?
C46 C45 P1 121.75(19) . . ?
C50 C45 P1 118.5(2) . . ?
C47 C46 C45 120.3(3) . . ?
C47 C46 H53 119.9 . . ?
C45 C46 H53 119.9 . . ?
C48 C47 C46 120.2(3) . . ?
C48 C47 H52 119.9 . . ?
C46 C47 H52 119.9 . . ?
C47 C48 C49 119.8(3) . . ?
C47 C48 H51 120.1 . . ?
C49 C48 H51 120.1 . . ?
C48 C49 C50 120.7(3) . . ?
C48 C49 H50 119.7 . . ?
C50 C49 H50 119.7 . . ?
C49 C50 C45 119.4(3) . . ?
C49 C50 H49 120.3 . . ?
C45 C50 H49 120.3 . . ?
C52 C51 C56 119.4(2) . . ?
C52 C51 P1 118.91(19) . . ?
C56 C51 P1 121.51(19) . . ?
C53 C52 C51 120.2(2) . . ?
C53 C52 H58 119.9 . . ?
C51 C52 H58 119.9 . . ?
C54 C53 C52 120.4(3) . . ?
C54 C53 H57 119.8 . . ?
C52 C53 H57 119.8 . . ?
C53 C54 C55 119.8(2) . . ?
C53 C54 H56 120.1 . . ?
C55 C54 H56 120.1 . . ?
C56 C55 C54 120.3(2) . . ?
C56 C55 H55 119.9 . . ?
C54 C55 H55 119.9 . . ?
C55 C56 C51 119.9(2) . . ?
C55 C56 H54 120.1 . . ?
C51 C56 H54 120.1 . . ?
C58 C57 C62 119.1(2) . . ?
C58 C57 P1 121.4(2) . . ?
C62 C57 P1 119.4(2) . . ?
C57 C58 C59 119.8(3) . . ?
C57 C58 H63 120.1 . . ?
C59 C58 H63 120.1 . . ?
C60 C59 C58 120.3(3) . . ?
C60 C59 H59 119.8 . . ?
C58 C59 H59 119.8 . . ?
C61 C60 C59 119.9(3) . . ?
C61 C60 H62 120.0 . . ?
C59 C60 H62 120.0 . . ?
C60 C61 C62 120.6(3) . . ?
C60 C61 H60 119.7 . . ?
C62 C61 H60 119.7 . . ?
C61 C62 C57 120.3(3) . . ?
C61 C62 H61 119.9 . . ?
C57 C62 H61 119.9 . . ?
C505 C500 C501 119.6(14) . . ?
C505 C500 H500 120.2 . . ?
C501 C500 H500 120.2 . . ?
C502 C501 C500 121.0(13) . . ?
C502 C501 H501 119.5 . . ?
C500 C501 H501 119.5 . . ?
C501 C502 C503 121.7(14) . . ?
C501 C502 H502 119.2 . . ?
C503 C502 H502 119.2 . . ?
C502 C503 C504 116.7(13) . . ?
C502 C503 H503 121.6 . . ?
C504 C503 H503 121.7 . . ?
C503 C504 C505 120.7(11) . . ?
C503 C504 H504 119.6 . . ?
C505 C504 H504 119.7 . . ?
C500 C505 C504 119.9(13) . . ?
C500 C505 H505 120.1 . . ?
C504 C505 H505 120.1 . . ?
C601 C600 C602 123.6(16) . 3_655 ?
C601 C600 H600 118.2 . . ?
C602 C600 H600 118.2 3_655 . ?
C602 C601 C600 108.8(15) . . ?
C602 C601 H601 125.6 . . ?
C600 C601 H601 125.6 . . ?
C601 C602 H602 116.7 . . ?
C600 C602 H602 116.7 3_655 . ?

loop_
_geom_bond_atom_site_label_1
_geom_bond_atom_site_label_2
_geom_bond_distance
_geom_bond_site_symmetry_2
_geom_bond_publ_flag
Pd1 P1 2.2634(7) . ?
Pd1 S1 2.3482(7) . ?
Pd1 S2 2.3608(6) . ?
Pd1 C1 2.403(2) . ?
Pd1 C25 2.428(2) . ?
S1 C4 1.781(3) . ?
S2 C27 1.774(2) . ?
P1 C57 1.822(3) . ?
P1 C45 1.826(3) . ?
P1 C51 1.830(2) . ?
C1 C25 1.386(3) . ?
C1 C2 1.430(4) . ?
C1 H48 0.9500 . ?
C2 C22 1.377(4) . ?
C2 C3 1.476(3) . ?
C3 C17 1.402(4) . ?
C3 C4 1.406(4) . ?
C4 C5 1.409(3) . ?
C5 C15 1.388(4) . ?
C5 C6 1.502(4) . ?
C6 C7 1.400(4) . ?
C6 C11 1.403(4) . ?
C7 C8 1.390(4) . ?
C7 C14 1.516(4) . ?
C8 C9 1.379(4) . ?
C8 H8 0.9500 . ?
C9 C10 1.391(4) . ?
C9 C13 1.519(4) . ?
C10 C11 1.394(4) . ?
C10 H4 0.9500 . ?
C11 C12 1.504(4) . ?
C12 H3 0.9800 . ?
C12 H1 0.9800 . ?
C12 H2 0.9800 . ?
C13 H6 0.9800 . ?
C13 H7 0.9800 . ?
C13 H5 0.9800 . ?
C14 H9 0.9800 . ?
C14 H11 0.9800 . ?
C14 H10 0.9800 . ?
C15 C16 1.402(4) . ?
C15 H22 0.9500 . ?
C16 C17 1.395(4) . ?
C16 C18 1.541(4) . ?
C17 H12 0.9500 . ?
C18 C20 1.515(4) . ?
C18 C21 1.522(4) . ?
C18 C19 1.544(5) . ?
C19 H13 0.9800 . ?
C19 H15 0.9800 . ?
C19 H14 0.9800 . ?
C20 H16 0.9800 . ?
C20 H18 0.9800 . ?
C20 H17 0.9800 . ?
C21 H21 0.9800 . ?
C21 H20 0.9800 . ?
C21 H19 0.9800 . ?
C22 C23 1.410(3) . ?
C22 H47 0.9500 . ?
C23 C24 1.378(3) . ?
C23 H46 0.9500 . ?
C24 C25 1.420(3) . ?
C24 C26 1.476(3) . ?
C25 H23 0.9500 . ?
C26 C31 1.402(3) . ?
C26 C27 1.412(3) . ?
C27 C28 1.411(3) . ?
C28 C29 1.384(3) . ?
C28 C36 1.496(3) . ?
C29 C30 1.403(3) . ?
C29 H34 0.9500 . ?
C30 C31 1.390(3) . ?
C30 C32 1.526(3) . ?
C31 H24 0.9500 . ?
C32 C35 1.532(4) . ?
C32 C34 1.537(4) . ?
C32 C33 1.543(4) . ?
C33 H25 0.9800 . ?
C33 H26 0.9800 . ?
C33 H27 0.9800 . ?
C34 H30 0.9800 . ?
C34 H29 0.9800 . ?
C34 H28 0.9800 . ?
C35 H31 0.9800 . ?
C35 H32 0.9800 . ?
C35 H33 0.9800 . ?
C36 C43 1.400(4) . ?
C36 C37 1.406(4) . ?
C37 C39 1.396(4) . ?
C37 C38 1.505(4) . ?
C38 H36 0.9800 . ?
C38 H35 0.9800 . ?
C38 H37 0.9800 . ?
C39 C40 1.394(4) . ?
C39 H38 0.9500 . ?
C40 C42 1.394(4) . ?
C40 C41 1.509(4) . ?
C41 H39 0.9800 . ?
C41 H41 0.9800 . ?
C41 H40 0.9800 . ?
C42 C43 1.397(4) . ?
C42 H42 0.9500 . ?
C43 C44 1.508(4) . ?
C44 H43 0.9800 . ?
C44 H44 0.9800 . ?
C44 H45 0.9800 . ?
C45 C46 1.391(4) . ?
C45 C50 1.396(4) . ?
C46 C47 1.389(4) . ?
C46 H53 0.9500 . ?
C47 C48 1.382(4) . ?
C47 H52 0.9500 . ?
C48 C49 1.386(5) . ?
C48 H51 0.9500 . ?
C49 C50 1.393(4) . ?
C49 H50 0.9500 . ?
C50 H49 0.9500 . ?
C51 C52 1.399(3) . ?
C51 C56 1.399(3) . ?
C52 C53 1.385(4) . ?
C52 H58 0.9500 . ?
C53 C54 1.384(4) . ?
C53 H57 0.9500 . ?
C54 C55 1.393(4) . ?
C54 H56 0.9500 . ?
C55 C56 1.390(4) . ?
C55 H55 0.9500 . ?
C56 H54 0.9500 . ?
C57 C58 1.385(4) . ?
C57 C62 1.398(4) . ?
C58 C59 1.401(4) . ?
C58 H63 0.9500 . ?
C59 C60 1.378(5) . ?
C59 H59 0.9500 . ?
C60 C61 1.368(5) . ?
C60 H62 0.9500 . ?
C61 C62 1.383(4) . ?
C61 H60 0.9500 . ?
C62 H61 0.9500 . ?
C500 C505 1.366(15) . ?
C500 C501 1.396(16) . ?
C500 H500 0.9500 . ?
C501 C502 1.377(16) . ?
C501 H501 0.9500 . ?
C502 C503 1.403(15) . ?
C502 H502 0.9500 . ?
C503 C504 1.419(16) . ?
C503 H503 0.9500 . ?
C504 C505 1.427(16) . ?
C504 H504 0.9500 . ?
C505 H505 0.9500 . ?
C600 C601 1.418(16) . ?
C600 C602 1.49(2) 3_655 ?
C600 H600 0.9500 . ?
C601 C602 1.391(16) . ?
C601 H601 0.9500 . ?
C602 H602 0.9500 . ?

loop_
_geom_torsion_atom_site_label_1
_geom_torsion_atom_site_label_2
_geom_torsion_atom_site_label_3
_geom_torsion_atom_site_label_4
_geom_torsion
_geom_torsion_site_symmetry_1
_geom_torsion_site_symmetry_2
_geom_torsion_site_symmetry_3
_geom_torsion_site_symmetry_4
_geom_torsion_publ_flag
C25 C1 C2 C22 -5.6(3) . . . . ?
Pd1 C1 C2 C22 -84.6(2) . . . . ?
C25 C1 C2 C3 171.8(2) . . . . ?
Pd1 C1 C2 C3 92.8(2) . . . . ?
C22 C2 C3 C17 -47.0(4) . . . . ?
C1 C2 C3 C17 135.8(2) . . . . ?
C22 C2 C3 C4 133.7(3) . . . . ?
C1 C2 C3 C4 -43.5(3) . . . . ?
C17 C3 C4 C5 -9.2(4) . . . . ?
C2 C3 C4 C5 170.1(2) . . . . ?
C17 C3 C4 S1 164.5(2) . . . . ?
C2 C3 C4 S1 -16.2(3) . . . . ?
Pd1 S1 C4 C3 12.7(3) . . . . ?
Pd1 S1 C4 C5 -173.55(16) . . . . ?
C3 C4 C5 C15 6.7(4) . . . . ?
S1 C4 C5 C15 -167.5(2) . . . . ?
C3 C4 C5 C6 -177.4(2) . . . . ?
S1 C4 C5 C6 8.4(3) . . . . ?
C15 C5 C6 C7 -109.1(3) . . . . ?
C4 C5 C6 C7 75.0(3) . . . . ?
C15 C5 C6 C11 72.0(3) . . . . ?
C4 C5 C6 C11 -103.9(3) . . . . ?
C11 C6 C7 C8 1.4(4) . . . . ?
C5 C6 C7 C8 -177.5(2) . . . . ?
C11 C6 C7 C14 -179.3(3) . . . . ?
C5 C6 C7 C14 1.8(4) . . . . ?
C6 C7 C8 C9 0.1(4) . . . . ?
C14 C7 C8 C9 -179.2(3) . . . . ?
C7 C8 C9 C10 -1.1(4) . . . . ?
C7 C8 C9 C13 179.3(3) . . . . ?
C8 C9 C10 C11 0.6(4) . . . . ?
C13 C9 C10 C11 -179.8(3) . . . . ?
C9 C10 C11 C6 0.9(4) . . . . ?
C9 C10 C11 C12 179.1(3) . . . . ?
C7 C6 C11 C10 -1.9(4) . . . . ?
C5 C6 C11 C10 177.0(2) . . . . ?
C7 C6 C11 C12 179.9(2) . . . . ?
C5 C6 C11 C12 -1.2(4) . . . . ?
C4 C5 C15 C16 0.8(4) . . . . ?
C6 C5 C15 C16 -175.1(2) . . . . ?
C5 C15 C16 C17 -5.9(4) . . . . ?
C5 C15 C16 C18 176.5(2) . . . . ?
C15 C16 C17 C3 3.3(4) . . . . ?
C18 C16 C17 C3 -179.1(2) . . . . ?
C4 C3 C17 C16 4.2(4) . . . . ?
C2 C3 C17 C16 -175.1(2) . . . . ?
C17 C16 C18 C20 154.0(3) . . . . ?
C15 C16 C18 C20 -28.5(4) . . . . ?
C17 C16 C18 C21 -83.7(3) . . . . ?
C15 C16 C18 C21 93.8(3) . . . . ?
C17 C16 C18 C19 34.8(4) . . . . ?
C15 C16 C18 C19 -147.7(3) . . . . ?
C1 C2 C22 C23 7.6(4) . . . . ?
C3 C2 C22 C23 -169.6(2) . . . . ?
C2 C22 C23 C24 -2.3(4) . . . . ?
C22 C23 C24 C25 -5.1(3) . . . . ?
C22 C23 C24 C26 168.2(2) . . . . ?
C2 C1 C25 C24 -1.8(3) . . . . ?
Pd1 C1 C25 C24 93.5(2) . . . . ?
C2 C1 C25 Pd1 -95.3(2) . . . . ?
C23 C24 C25 C1 7.1(3) . . . . ?
C26 C24 C25 C1 -166.6(2) . . . . ?
C23 C24 C25 Pd1 83.3(2) . . . . ?
C26 C24 C25 Pd1 -90.4(2) . . . . ?
C23 C24 C26 C31 49.4(3) . . . . ?
C25 C24 C26 C31 -137.2(2) . . . . ?
C23 C24 C26 C27 -127.2(3) . . . . ?
C25 C24 C26 C27 46.2(3) . . . . ?
C31 C26 C27 C28 1.8(3) . . . . ?
C24 C26 C27 C28 178.5(2) . . . . ?
C31 C26 C27 S2 -175.24(19) . . . . ?
C24 C26 C27 S2 1.4(3) . . . . ?
Pd1 S2 C27 C28 -167.68(15) . . . . ?
Pd1 S2 C27 C26 9.4(2) . . . . ?
C26 C27 C28 C29 -0.8(3) . . . . ?
S2 C27 C28 C29 176.61(19) . . . . ?
C26 C27 C28 C36 -177.6(2) . . . . ?
S2 C27 C28 C36 -0.3(3) . . . . ?
C27 C28 C29 C30 -0.9(4) . . . . ?
C36 C28 C29 C30 176.1(2) . . . . ?
C28 C29 C30 C31 1.4(4) . . . . ?
C28 C29 C30 C32 -174.9(2) . . . . ?
C29 C30 C31 C26 -0.3(4) . . . . ?
C32 C30 C31 C26 175.8(2) . . . . ?
C27 C26 C31 C30 -1.3(4) . . . . ?
C24 C26 C31 C30 -177.8(2) . . . . ?
C31 C30 C32 C35 9.5(4) . . . . ?
C29 C30 C32 C35 -174.5(2) . . . . ?
C31 C30 C32 C34 -110.3(3) . . . . ?
C29 C30 C32 C34 65.8(3) . . . . ?
C31 C30 C32 C33 130.7(3) . . . . ?
C29 C30 C32 C33 -53.2(3) . . . . ?
C29 C28 C36 C43 95.3(3) . . . . ?
C27 C28 C36 C43 -87.8(3) . . . . ?
C29 C28 C36 C37 -83.3(3) . . . . ?
C27 C28 C36 C37 93.6(3) . . . . ?
C43 C36 C37 C39 -2.1(4) . . . . ?
C28 C36 C37 C39 176.4(2) . . . . ?
C43 C36 C37 C38 176.0(2) . . . . ?
C28 C36 C37 C38 -5.4(4) . . . . ?
C36 C37 C39 C40 -0.5(4) . . . . ?
C38 C37 C39 C40 -178.7(2) . . . . ?
C37 C39 C40 C42 1.7(4) . . . . ?
C37 C39 C40 C41 -179.5(3) . . . . ?
C39 C40 C42 C43 -0.4(4) . . . . ?
C41 C40 C42 C43 -179.1(3) . . . . ?
C40 C42 C43 C36 -2.2(4) . . . . ?
C40 C42 C43 C44 176.6(2) . . . . ?
C37 C36 C43 C42 3.5(4) . . . . ?
C28 C36 C43 C42 -175.1(2) . . . . ?
C37 C36 C43 C44 -175.4(2) . . . . ?
C28 C36 C43 C44 6.1(4) . . . . ?
C57 P1 C45 C46 88.9(2) . . . . ?
C51 P1 C45 C46 -21.4(2) . . . . ?
Pd1 P1 C45 C46 -140.56(19) . . . . ?
C57 P1 C45 C50 -87.6(2) . . . . ?
C51 P1 C45 C50 162.1(2) . . . . ?
Pd1 P1 C45 C50 42.9(2) . . . . ?
C50 C45 C46 C47 0.4(4) . . . . ?
P1 C45 C46 C47 -176.1(2) . . . . ?
C45 C46 C47 C48 0.0(4) . . . . ?
C46 C47 C48 C49 -0.5(5) . . . . ?
C47 C48 C49 C50 0.7(5) . . . . ?
C48 C49 C50 C45 -0.4(5) . . . . ?
C46 C45 C50 C49 -0.2(4) . . . . ?
P1 C45 C50 C49 176.4(2) . . . . ?
C57 P1 C51 C52 153.6(2) . . . . ?
C45 P1 C51 C52 -98.0(2) . . . . ?
Pd1 P1 C51 C52 27.9(2) . . . . ?
C57 P1 C51 C56 -31.5(2) . . . . ?
C45 P1 C51 C56 76.9(2) . . . . ?
Pd1 P1 C51 C56 -157.22(18) . . . . ?
C56 C51 C52 C53 -2.6(4) . . . . ?
P1 C51 C52 C53 172.5(2) . . . . ?
C51 C52 C53 C54 0.9(4) . . . . ?
C52 C53 C54 C55 1.5(4) . . . . ?
C53 C54 C55 C56 -2.3(4) . . . . ?
C54 C55 C56 C51 0.6(4) . . . . ?
C52 C51 C56 C55 1.8(4) . . . . ?
P1 C51 C56 C55 -173.12(19) . . . . ?
C45 P1 C57 C58 31.8(2) . . . . ?
C51 P1 C57 C58 141.2(2) . . . . ?
Pd1 P1 C57 C58 -99.2(2) . . . . ?
C45 P1 C57 C62 -152.3(2) . . . . ?
C51 P1 C57 C62 -42.8(2) . . . . ?
Pd1 P1 C57 C62 76.7(2) . . . . ?
C62 C57 C58 C59 0.2(4) . . . . ?
P1 C57 C58 C59 176.2(2) . . . . ?
C57 C58 C59 C60 1.2(4) . . . . ?
C58 C59 C60 C61 -1.0(5) . . . . ?
C59 C60 C61 C62 -0.8(5) . . . . ?
C60 C61 C62 C57 2.2(4) . . . . ?
C58 C57 C62 C61 -1.9(4) . . . . ?
P1 C57 C62 C61 -178.0(2) . . . . ?
C505 C500 C501 C502 5(2) . . . . ?
C500 C501 C502 C503 1.0(19) . . . . ?
C501 C502 C503 C504 -7(3) . . . . ?
C502 C503 C504 C505 7(3) . . . . ?
C501 C500 C505 C504 -5(3) . . . . ?
C503 C504 C505 C500 -1(3) . . . . ?
C602 C600 C601 C602 -11(3) 3_655 . . . ?
C600 C601 C602 C600 11(3) . . . 3_655 ?
